data_4104583
loop_
_publ_author_name
'Amir H. Hoveyda'
'Pamela J. Lombardi'
'Robert V. O'Brien,'
'Adil R. Zhugralin'

_publ_section_title
;
 H-Bonding as a Control Element in Stereoselective Ru-Catalyzed Olefin
 Metathesis
;
_journal_name_full 'Journal of the American Chemical Society'
_journal_page_first 8378
_journal_page_last 8379
_journal_paper_doi 10.1021/ja9030903
_journal_volume 131
_journal_year 2009
_chemical_formula_sum 'C23 H28 N2 O2 S'
_space_group_IT_number 4
_symmetry_cell_setting monoclinic
_symmetry_Int_Tables_number 4
_symmetry_space_group_name_Hall 'P 2yb'
_symmetry_space_group_name_H-M 'P 1 21 1'
_cell_angle_alpha 90.00
_cell_angle_beta 100.646(2)
_cell_angle_gamma 90.00
_cell_formula_units_Z 4
_cell_length_a 10.8793(19)
_cell_length_b 17.550(3)
_cell_length_c 11.456(2)
_cell_volume 2149.7(6)
_cod_data_source_file ja9030903_si_003.cif
_cod_data_source_block rvo01x
_cod_original_cell_volume 2149.66
_cod_original_sg_symbol_H-M 'P 21'
_cod_database_code 4104583

loop_
_symmetry_equiv_pos_site_id
_symmetry_equiv_pos_as_xyz
1 x,y,z
2 -x,1/2+y,-z

loop_
_atom_site_label
_atom_site_type_symbol
_atom_site_fract_x
_atom_site_fract_y
_atom_site_fract_z
S1 S 0.75276(7) 0.10835(4) 0.58101(6)
C24 C 0.2452(3) -0.03056(17) 0.5781(2)
C27 C 0.2952(3) -0.13662(19) 0.4106(3)
H27 H 0.3114 -0.1726 0.3534
C31 C 0.2823(3) -0.00692(18) 0.4749(2)
H31 H 0.2906 0.0460 0.4605
C28 C 0.3078(3) -0.05966(19) 0.3920(3)
H28 H 0.3341 -0.0425 0.3219
C25 C 0.2352(3) -0.10845(16) 0.5972(3)
H25 H 0.2120 -0.1259 0.6686
C26 C 0.2583(3) -0.16070(18) 0.5142(3)
H26 H 0.2490 -0.2136 0.5280
C33 C 0.2946(3) 0.00494(17) 0.7885(3)
H33 H 0.3823 0.0089 0.7920
C30 C 0.0742(3) 0.0173(2) 0.6770(3)
H30A H 0.0242 0.0315 0.5999
H30B H 0.0530 0.0508 0.7388
H30C H 0.0562 -0.0357 0.6951
C39 C 0.4636(3) 0.22520(17) 0.5591(3)
C38 C 0.4012(3) 0.2681(2) 0.6458(3)
H38A H 0.4033 0.3232 0.6276
H38B H 0.4504 0.2604 0.7267
C40 C 0.4037(3) 0.22449(19) 0.4316(3)
H40A H 0.4671 0.2341 0.3827
H40B H 0.3395 0.2642 0.4168
H40C H 0.3651 0.1746 0.4111
N4 N 0.6276(2) 0.15545(13) 0.5204(2)
H4A H 0.6008 0.1575 0.4432
N3 N 0.5663(3) 0.19255(14) 0.6029(2)
O3 O 0.79632(19) 0.07700(12) 0.48036(17)
O4 O 0.83238(19) 0.15749(12) 0.65987(18)
C41 C 0.7022(3) 0.03377(17) 0.6634(2)
C42 C 0.7392(3) 0.03134(19) 0.7854(2)
H42 H 0.7951 0.0686 0.8252
C46 C 0.6205(3) -0.02038(16) 0.6044(2)
H46 H 0.5957 -0.0184 0.5204
C45 C 0.5754(3) -0.07716(17) 0.6687(3)
H45 H 0.5197 -0.1144 0.6288
C43 C 0.6942(3) -0.02545(19) 0.8485(3)
H43 H 0.7203 -0.0274 0.9323
C44 C 0.6116(3) -0.08006(18) 0.7925(3)
C47 C 0.5589(3) -0.1413(2) 0.8621(3)
H47A H 0.4679 -0.1438 0.8363
H47B H 0.5787 -0.1291 0.9470
H47C H 0.5959 -0.1906 0.8480
C48 C 0.2583(4) -0.0178(2) 0.8853(3)
H48A H 0.1716 -0.0228 0.8867
H48B H 0.3185 -0.0294 0.9542
C34 C 0.2130(3) 0.02545(18) 0.6726(2)
C35 C 0.2134(8) 0.1073(4) 0.6276(6)
H35 H 0.1655 0.1191 0.5517
C36 C 0.2772(7) 0.1621(3) 0.6892(6)
H36 H 0.3306 0.1502 0.7622
C37 C 0.2675(4) 0.24531(19) 0.6459(3)
H37A H 0.2163 0.2491 0.5651
H37B H 0.2299 0.2780 0.7004
S2 S 0.55917(7) 0.02978(4) 0.21747(6)
C6 C 1.0789(3) 0.19780(18) 0.1961(2)
C1 C 1.0190(3) 0.1727(2) 0.2861(3)
H1 H 0.9938 0.1209 0.2876
C2 C 0.9956(3) 0.2221(2) 0.3738(3)
H2 H 0.9545 0.2042 0.4347
C3 C 1.0315(3) 0.2964(2) 0.3725(3)
H3 H 1.0158 0.3299 0.4332
C4 C 1.0908(3) 0.32333(19) 0.2838(3)
H4 H 1.1151 0.3753 0.2828
C5 C 1.1140(3) 0.27371(18) 0.1967(3)
H5 H 1.1550 0.2921 0.1359
C15 C 0.8589(3) -0.07370(17) 0.2241(3)
C14 C 0.9203(3) -0.11226(18) 0.1332(3)
H14A H 0.8610 -0.1132 0.0565
H14B H 0.9389 -0.1657 0.1579
C8 C 1.2291(3) 0.1624(2) 0.0689(3)
H8 H 1.2997 0.1510 0.1285
C12 C 1.0264(3) 0.00696(19) 0.0792(3)
H12 H 0.9615 0.0202 0.0150
C11 C 1.1003(3) 0.06251(19) 0.1316(3)
H11 H 1.1595 0.0484 0.2000
C13 C 1.0397(4) -0.0744(2) 0.1151(3)
H13A H 1.1016 -0.0781 0.1899
H13B H 1.0735 -0.1029 0.0534
C7 C 1.1010(3) 0.14542(17) 0.0952(3)
C10 C 0.9971(4) 0.1622(2) -0.0127(3)
H10A H 0.9175 0.1417 0.0019
H10B H 1.0182 0.1382 -0.0836
H10C H 0.9895 0.2174 -0.0249
C9 C 1.2495(5) 0.1921(3) -0.0327(4)
H9A H 1.1809 0.2041 -0.0942
H9B H 1.3326 0.2014 -0.0438
N1 N 0.7478(3) -0.04938(14) 0.1885(2)
N2 N 0.6877(2) -0.01590(14) 0.2744(2)
H2A H 0.7163 -0.0192 0.3513
O1 O 0.51834(19) 0.06147(12) 0.32020(17)
O2 O 0.4789(2) -0.02074(12) 0.14193(18)
C16 C 0.6013(3) 0.10560(19) 0.1328(2)
C21 C 0.5647(3) 0.1042(2) 0.0098(2)
H21 H 0.5175 0.0627 -0.0287
C19 C 0.7053(3) 0.2239(2) 0.1218(3)
H19 H 0.7548 0.2645 0.1602
C17 C 0.6721(3) 0.16516(18) 0.1881(3)
H17 H 0.6977 0.1653 0.2720
C20 C 0.5987(3) 0.1648(2) -0.0554(3)
H20 H 0.5738 0.1645 -0.1394
C18 C 0.6674(3) 0.22515(19) -0.0019(3)
C22 C 0.7033(4) 0.2902(2) -0.0749(3)
H22A H 0.7239 0.2703 -0.1489
H22B H 0.7762 0.3167 -0.0298
H22C H 0.6332 0.3259 -0.0935
C23 C 0.9300(3) -0.0672(2) 0.3487(3)
H23A H 0.9536 -0.0139 0.3658
H23B H 1.0056 -0.0987 0.3577
H23C H 0.8774 -0.0848 0.4042
C34X C 0.2130(3) 0.02545(18) 0.6726(2)
C35X C 0.2696(11) 0.1057(5) 0.6618(10)
H35X H 0.3580 0.1095 0.6709
C36X C 0.2041(9) 0.1685(4) 0.6411(7)
H36X H 0.1154 0.1657 0.6227
C37X C 0.2675(4) 0.24531(19) 0.6459(3)
